data_2210289
loop_
_publ_author_name
'Butcher, Ray J.'
'Yathirajan, H. S.'
'Ashalatha, B. V.'
'Narayana, B.'
'Sarojini, B. K.'

_publ_section_title
;
 Methyl 5-chloro-1<i>H</i>-indole-2-carboxylate
;
_journal_coeditor_code HK2103
_journal_issue 9
_journal_name_full 'Acta Crystallographica Section E'
_journal_page_first o3915
_journal_page_last o3917
_journal_paper_doi 10.1107/S1600536806032181
_journal_volume 62
_journal_year 2006
_chemical_formula_moiety 'C10 H8 Cl N O2'
_chemical_formula_sum 'C10 H8 Cl N O2'
_chemical_formula_weight 209.62
_chemical_name_systematic
;
 ?
;
_space_group_IT_number 14
_symmetry_cell_setting monoclinic
_symmetry_space_group_name_Hall '-P 2yn'
_symmetry_space_group_name_H-M 'P 1 21/n 1'
_atom_sites_solution_hydrogens geom
_atom_sites_solution_primary direct
_atom_sites_solution_secondary difmap
_audit_creation_method SHELXL-97
_cell_angle_alpha 90.00
_cell_angle_beta 103.932(2)
_cell_angle_gamma 90.00
_cell_formula_units_Z 4
_cell_length_a 12.786(2)
_cell_length_b 4.0070(7)
_cell_length_c 19.040(3)
_cell_measurement_reflns_used 3123
_cell_measurement_temperature 273(2)
_cell_measurement_theta_max 27.08
_cell_measurement_theta_min 2.19
_cell_volume 946.8(3)
_computing_cell_refinement Apex2
_computing_data_collection 'Apex2 (Bruker 2006)'
_computing_data_reduction Apex2
_computing_molecular_graphics 'SHELXTL (Bruker 2000)'
_computing_publication_material SHELXTL
_computing_structure_refinement 'SHELXL-97 (Sheldrick, 1997)'
_computing_structure_solution 'SHELXS-97 (Sheldrick, 1997)'
_diffrn_ambient_temperature 273(2)
_diffrn_measured_fraction_theta_full 0.991
_diffrn_measured_fraction_theta_max 0.991
_diffrn_measurement_device_type 'Bruker Apex2 CCD area-detector diffractometer'
_diffrn_measurement_method '\f and \w scans'
_diffrn_radiation_monochromator graphite
_diffrn_radiation_source 'fine-focus sealed tube'
_diffrn_radiation_type MoK\a
_diffrn_radiation_wavelength 0.71073
_diffrn_reflns_av_R_equivalents 0.0262
_diffrn_reflns_av_sigmaI/netI 0.0251
_diffrn_reflns_limit_h_max 17
_diffrn_reflns_limit_h_min -17
_diffrn_reflns_limit_k_max 4
_diffrn_reflns_limit_k_min -5
_diffrn_reflns_limit_l_max 25
_diffrn_reflns_limit_l_min -25
_diffrn_reflns_number 8678
_diffrn_reflns_theta_full 28.23
_diffrn_reflns_theta_max 28.23
_diffrn_reflns_theta_min 1.74
_diffrn_standards_decay_% 0
_diffrn_standards_number 0
_exptl_absorpt_coefficient_mu 0.373
_exptl_absorpt_correction_T_max 0.9393
_exptl_absorpt_correction_T_min 0.7777
_exptl_absorpt_correction_type multi-scan
_exptl_absorpt_process_details 'SADABS (Sheldrick, 1996)'
_exptl_crystal_colour colorless
_exptl_crystal_density_diffrn 1.471
_exptl_crystal_density_method 'not measured'
_exptl_crystal_description needle
_exptl_crystal_F_000 432
_exptl_crystal_size_max 0.71
_exptl_crystal_size_mid 0.24
_exptl_crystal_size_min 0.17
_refine_diff_density_max 0.211
_refine_diff_density_min -0.283
_refine_ls_extinction_method none
_refine_ls_goodness_of_fit_ref 1.022
_refine_ls_hydrogen_treatment constr
_refine_ls_matrix_type full
_refine_ls_number_parameters 128
_refine_ls_number_reflns 2321
_refine_ls_number_restraints 0
_refine_ls_restrained_S_all 1.022
_refine_ls_R_factor_all 0.0583
_refine_ls_R_factor_gt 0.0383
_refine_ls_shift/su_max 0.002
_refine_ls_shift/su_mean 0.000
_refine_ls_structure_factor_coef Fsqd
_refine_ls_weighting_details 'calc w=1/[\s^2^(Fo^2^)+(0.0559P)^2^+0.2468P] where P=(Fo^2^+2Fc^2^)/3'
_refine_ls_weighting_scheme calc
_refine_ls_wR_factor_gt 0.1022
_refine_ls_wR_factor_ref 0.1179
_reflns_number_gt 1674
_reflns_number_total 2321
_reflns_threshold_expression I>2\s(I)
_cod_data_source_file hk2103.cif
_cod_data_source_block I
_cod_original_cell_volume 946.7(3)
_cod_original_sg_symbol_H-M 'P 21/n'
_cod_database_code 2210289
_cod_database_fobs_code 2210289

loop_
_symmetry_equiv_pos_as_xyz
'x, y, z'
'-x+1/2, y+1/2, -z+1/2'
'-x, -y, -z'
'x-1/2, -y-1/2, z-1/2'

loop_
_atom_site_type_symbol
_atom_site_label
_atom_site_fract_x
_atom_site_fract_y
_atom_site_fract_z
_atom_site_U_iso_or_equiv
_atom_site_adp_type
_atom_site_calc_flag
_atom_site_refinement_flags
_atom_site_occupancy
Cl Cl 0.56243(4) 0.46838(15) 0.11140(3) 0.0720(2) Uani d . 1
O O1 0.37073(10) 0.8089(4) 0.50232(7) 0.0651(4) Uani d . 1
O O2 0.23939(10) 0.5069(3) 0.43190(7) 0.0567(3) Uani d . 1
N N1 0.48357(10) 0.7992(4) 0.39161(7) 0.0457(3) Uani d . 1
H H1A 0.5199 0.9033 0.4291 0.055 Uiso calc R 1
C C2 0.38397(12) 0.6551(4) 0.38495(8) 0.0424(4) Uani d . 1
C C3 0.35050(12) 0.5122(4) 0.31811(9) 0.0444(4) Uani d . 1
H H3A 0.2861 0.3989 0.3003 0.053 Uiso calc R 1
C C9 0.43280(12) 0.5697(4) 0.28113(8) 0.0413(3) Uani d . 1
C C4 0.44607(13) 0.4837(4) 0.21214(9) 0.0477(4) Uani d . 1
H H4A 0.3932 0.3664 0.1793 0.057 Uiso calc R 1
C C5 0.53987(13) 0.5792(5) 0.19517(9) 0.0493(4) Uani d . 1
C C6 0.62071(13) 0.7604(5) 0.24288(10) 0.0525(4) Uani d . 1
H H6A 0.6825 0.8229 0.2285 0.063 Uiso calc R 1
C C7 0.60965(13) 0.8461(5) 0.31024(10) 0.0516(4) Uani d . 1
H H7A 0.6632 0.9642 0.3424 0.062 Uiso calc R 1
C C8 0.51485(11) 0.7495(4) 0.32900(8) 0.0418(4) Uani d . 1
C C10 0.33332(12) 0.6692(4) 0.44568(8) 0.0455(4) Uani d . 1
C C11 0.18660(18) 0.4908(6) 0.49082(12) 0.0691(6) Uani d . 1
H H11A 0.1178 0.3840 0.4746 0.104 Uiso calc R 1
H H11B 0.1766 0.7126 0.5071 0.104 Uiso calc R 1
H H11C 0.2303 0.3651 0.5300 0.104 Uiso calc R 1

loop_
_atom_site_aniso_label
_atom_site_aniso_U_11
_atom_site_aniso_U_22
_atom_site_aniso_U_33
_atom_site_aniso_U_12
_atom_site_aniso_U_13
_atom_site_aniso_U_23
Cl 0.0790(4) 0.0839(4) 0.0630(3) 0.0040(3) 0.0368(3) -0.0052(2)
O1 0.0569(7) 0.0895(11) 0.0486(7) -0.0128(7) 0.0118(6) -0.0167(7)
O2 0.0536(7) 0.0675(9) 0.0517(7) -0.0136(6) 0.0179(5) -0.0060(6)
N1 0.0389(6) 0.0516(9) 0.0433(6) -0.0011(6) 0.0039(5) -0.0047(6)
C2 0.0382(7) 0.0430(9) 0.0438(8) 0.0016(6) 0.0057(6) 0.0006(7)
C3 0.0400(7) 0.0461(10) 0.0462(8) -0.0024(6) 0.0086(6) -0.0023(7)
C9 0.0383(7) 0.0399(8) 0.0441(8) 0.0020(6) 0.0066(6) 0.0007(6)
C4 0.0470(8) 0.0484(10) 0.0466(8) 0.0001(7) 0.0093(7) -0.0034(7)
C5 0.0523(9) 0.0497(10) 0.0493(9) 0.0092(8) 0.0187(7) 0.0040(8)
C6 0.0411(8) 0.0525(11) 0.0660(10) 0.0044(7) 0.0171(7) 0.0073(9)
C7 0.0378(7) 0.0529(10) 0.0618(10) -0.0015(7) 0.0075(7) 0.0010(8)
C8 0.0371(7) 0.0408(9) 0.0453(8) 0.0034(6) 0.0053(6) 0.0010(7)
C10 0.0429(8) 0.0481(10) 0.0432(8) 0.0026(7) 0.0059(6) 0.0005(7)
C11 0.0680(12) 0.0805(16) 0.0680(12) -0.0119(11) 0.0343(10) -0.0029(10)

loop_
_atom_type_symbol
_atom_type_description
_atom_type_scat_dispersion_real
_atom_type_scat_dispersion_imag
_atom_type_scat_source
C C 0.0033 0.0016 'International Tables Vol C Tables 4.2.6.8 and 6.1.1.4'
H H 0.0000 0.0000 'International Tables Vol C Tables 4.2.6.8 and 6.1.1.4'
N N 0.0061 0.0033 'International Tables Vol C Tables 4.2.6.8 and 6.1.1.4'
O O 0.0106 0.0060 'International Tables Vol C Tables 4.2.6.8 and 6.1.1.4'
Cl Cl 0.1484 0.1585 'International Tables Vol C Tables 4.2.6.8 and 6.1.1.4'

loop_
_geom_angle_atom_site_label_1
_geom_angle_atom_site_label_2
_geom_angle_atom_site_label_3
_geom_angle
C10 O2 C11 115.86(14)
C8 N1 C2 108.58(13)
C8 N1 H1A 125.7
C2 N1 H1A 125.7
C3 C2 N1 109.70(14)
C3 C2 C10 131.00(15)
N1 C2 C10 119.29(14)
C2 C3 C9 106.89(14)
C2 C3 H3A 126.6
C9 C3 H3A 126.6
C4 C9 C8 119.34(14)
C4 C9 C3 133.95(15)
C8 C9 C3 106.71(13)
C5 C4 C9 117.45(16)
C5 C4 H4A 121.3
C9 C4 H4A 121.3
C4 C5 C6 122.84(16)
C4 C5 Cl 119.42(14)
C6 C5 Cl 117.73(13)
C7 C6 C5 120.71(15)
C7 C6 H6A 119.6
C5 C6 H6A 119.6
C6 C7 C8 117.50(16)
C6 C7 H7A 121.3
C8 C7 H7A 121.3
N1 C8 C7 129.73(15)
N1 C8 C9 108.12(13)
C7 C8 C9 122.15(15)
O1 C10 O2 123.06(16)
O1 C10 C2 124.83(16)
O2 C10 C2 112.10(14)
O2 C11 H11A 109.5
O2 C11 H11B 109.5
H11A C11 H11B 109.5
O2 C11 H11C 109.5
H11A C11 H11C 109.5
H11B C11 H11C 109.5

loop_
_geom_bond_atom_site_label_1
_geom_bond_atom_site_label_2
_geom_bond_distance
Cl C5 1.7452(17)
O1 C10 1.207(2)
O2 C10 1.335(2)
O2 C11 1.443(2)
N1 C8 1.360(2)
N1 C2 1.376(2)
N1 H1A 0.8600
C2 C3 1.367(2)
C2 C10 1.456(2)
C3 C9 1.419(2)
C3 H3A 0.9300
C9 C4 1.407(2)
C9 C8 1.411(2)
C4 C5 1.370(2)
C4 H4A 0.9300
C5 C6 1.403(3)
C6 C7 1.368(2)
C6 H6A 0.9300
C7 C8 1.398(2)
C7 H7A 0.9300
C11 H11A 0.9600
C11 H11B 0.9600
C11 H11C 0.9600

loop_
_geom_hbond_atom_site_label_D
_geom_hbond_atom_site_label_H
_geom_hbond_atom_site_label_A
_geom_hbond_site_symmetry_A
_geom_hbond_distance_DH
_geom_hbond_distance_HA
_geom_hbond_distance_DA
_geom_hbond_angle_DHA
_geom_hbond_publ_flag
N1 H1A O1 3_676 0.86 2.03 2.8641(19) 164.1 yes

loop_
_geom_torsion_atom_site_label_1
_geom_torsion_atom_site_label_2
_geom_torsion_atom_site_label_3
_geom_torsion_atom_site_label_4
_geom_torsion
C8 N1 C2 C3 -0.05(19)
C8 N1 C2 C10 178.95(14)
N1 C2 C3 C9 -0.08(19)
C10 C2 C3 C9 -178.93(17)
C2 C3 C9 C4 179.37(18)
C2 C3 C9 C8 0.18(18)
C8 C9 C4 C5 0.4(2)
C3 C9 C4 C5 -178.70(17)
C9 C4 C5 C6 -1.0(3)
C9 C4 C5 Cl 178.08(12)
C4 C5 C6 C7 1.1(3)
Cl C5 C6 C7 -177.93(14)
C5 C6 C7 C8 -0.7(3)
C2 N1 C8 C7 -179.32(17)
C2 N1 C8 C9 0.17(18)
C6 C7 C8 N1 179.56(16)
C6 C7 C8 C9 0.1(3)
C4 C9 C8 N1 -179.55(14)
C3 C9 C8 N1 -0.21(18)
C4 C9 C8 C7 0.0(2)
C3 C9 C8 C7 179.32(16)
C11 O2 C10 O1 -3.4(3)
C11 O2 C10 C2 176.40(15)
C3 C2 C10 O1 -178.88(19)
N1 C2 C10 O1 2.4(3)
C3 C2 C10 O2 1.3(3)
N1 C2 C10 O2 -177.42(15)

loop_
_cod_related_entry_id
_cod_related_entry_database
_cod_related_entry_code
1 ChemSpider 3964356
